data_4302252
loop_
_publ_author_name
'Shun Ichikawa'
'Hatsumi Mori'

_publ_section_title
;
High Conductivity of the New Supramoleclar Copper Complex with Oxidized
Pyrazinoselenathiafulvalene (=pyra-STF) as the Ligand,
[CuICl1.5(pyra-STF)0.5+]
;
_journal_name_full 'Inorganic Chemistry'
_journal_page_first 4643
_journal_page_last 4645
_journal_paper_doi 10.1021/ic9004449
_journal_volume 48
_journal_year 2009
_chemical_formula_moiety 'C8 H4 Cl1.50 Cu N2 S2 Se2 '
_chemical_formula_sum 'C8 H4 Cl1.5 Cu N2 S2 Se2'
_chemical_formula_weight 466.90
_space_group_IT_number 2
_symmetry_cell_setting triclinic
_symmetry_Int_Tables_number 2
_symmetry_space_group_name_Hall '-P 1'
_symmetry_space_group_name_H-M 'P -1'
_cell_angle_alpha 90.71(5)
_cell_angle_beta 103.86(5)
_cell_angle_gamma 83.88(4)
_cell_formula_units_Z 2
_cell_length_a 7.523(4)
_cell_length_b 11.723(6)
_cell_length_c 6.955(4)
_cell_measurement_reflns_used 25
_cell_measurement_temperature 120.1
_cell_measurement_theta_max 17.5
_cell_measurement_theta_min 15.1
_cell_volume 592.1(6)
_computing_cell_refinement WinAFC
_computing_data_collection WinAFC
_computing_data_reduction CrystalStructure
_computing_publication_material 'CrystalStructure 3.8'
_computing_structure_refinement CRYSTALS
_computing_structure_solution SIR92
_diffrn_measured_fraction_theta_full 0.997
_diffrn_measured_fraction_theta_max 0.997
_diffrn_measurement_device_type 'Rigaku AFC7R'
_diffrn_measurement_method \w-2\q
_diffrn_radiation_type 'Mo K\a'
_diffrn_radiation_wavelength 0.71069
_diffrn_reflns_av_R_equivalents 0.030
_diffrn_reflns_limit_h_max 10
_diffrn_reflns_limit_h_min -10
_diffrn_reflns_limit_k_max 16
_diffrn_reflns_limit_k_min -16
_diffrn_reflns_limit_l_max 9
_diffrn_reflns_limit_l_min 0
_diffrn_reflns_number 3715
_diffrn_reflns_theta_full 30.00
_diffrn_reflns_theta_max 30.00
_diffrn_standards_decay_% 0.00
_diffrn_standards_interval_count 0
_diffrn_standards_number 3
_exptl_absorpt_coefficient_mu 8.653
_exptl_absorpt_correction_type none
_exptl_crystal_colour colorless
_exptl_crystal_density_diffrn 2.619
_exptl_crystal_density_method 'not measured'
_exptl_crystal_description prismatic
_exptl_crystal_F_000 441.00
_exptl_crystal_size_max 0.20
_exptl_crystal_size_mid 0.20
_exptl_crystal_size_min 0.20
_refine_diff_density_max 2.01
_refine_diff_density_min -1.73
_refine_ls_extinction_method none
_refine_ls_goodness_of_fit_ref 1.004
_refine_ls_hydrogen_treatment refall
_refine_ls_number_parameters 155
_refine_ls_number_reflns 2244
_refine_ls_R_factor_gt 0.0442
_refine_ls_shift/su_max 0.0000
_refine_ls_structure_factor_coef Fsqd
_refine_ls_weighting_details 'w = 1/[0.0013Fo^2^ + 1.0000\s(Fo^2^)]/(4Fo^2^)'
_refine_ls_weighting_scheme calc
_refine_ls_wR_factor_ref 0.1058
_reflns_number_gt 2244
_reflns_number_total 3449
_reflns_threshold_expression F^2^>2.0\s(F^2^)
_cod_data_source_file ic9004449_si_003.cif
_cod_data_source_block '_Cytidine_(Rigaku_Master_f'
_cod_original_formula_sum 'C8 H4 Cl1.50 Cu N2 S2 Se2 '
_cod_database_code 4302252

loop_
_symmetry_equiv_pos_site_id
_symmetry_equiv_pos_as_xyz
1 +X,+Y,+Z
2 -X,-Y,-Z

loop_
_atom_site_label
_atom_site_type_symbol
_atom_site_fract_x
_atom_site_fract_y
_atom_site_fract_z
_atom_site_U_iso_or_equiv
_atom_site_adp_type
_atom_site_occupancy
_atom_site_symmetry_multiplicity
_atom_site_calc_flag
_atom_site_refinement_flags
_atom_site_disorder_assembly
_atom_site_disorder_group
Se(1) Se -0.03923(9) 0.33884(6) 0.71660(11) 0.01271(16) Uani 1.00 1 d . . .
Se(2) Se 0.28347(9) 0.50726(6) 0.81392(11) 0.01430(17) Uani 1.00 1 d . . .
Cu(1) Cu 0.05443(13) 0.05060(8) 0.69747(15) 0.0194(2) Uani 1.00 1 d . . .
Cl(1) Cl -0.2149(2) 0.09721(15) 0.4619(3) 0.0203(4) Uani 1.00 1 d . . .
Cl(2) Cl 0.0000 0.0000 1.0000 0.0234(6) Uani 1.00 2 d S . .
S(1) S -0.3325(2) 0.57468(16) 0.6822(2) 0.0166(4) Uani 1.00 1 d . . .
S(2) S -0.0334(2) 0.72240(15) 0.7707(2) 0.0170(4) Uani 1.00 1 d . . .
N(1) N 0.2488(8) 0.1613(4) 0.7597(9) 0.0132(13) Uani 1.00 1 d . . .
N(2) N 0.5278(7) 0.3077(5) 0.8460(9) 0.0152(14) Uani 1.00 1 d . . .
C(1) C 0.4300(9) 0.1204(5) 0.8002(11) 0.0156(16) Uani 1.00 1 d . . .
C(2) C 0.5643(9) 0.1936(6) 0.8435(12) 0.0175(16) Uani 1.00 1 d . . .
C(3) C 0.2100(8) 0.2741(5) 0.7644(10) 0.0116(15) Uani 1.00 1 d . . .
C(4) C 0.3503(9) 0.3485(5) 0.8090(11) 0.0145(16) Uani 1.00 1 d . . .
C(5) C 0.0286(8) 0.4881(5) 0.7549(11) 0.0147(16) Uani 1.00 1 d . . .
C(6) C -0.0968(8) 0.5842(5) 0.7388(10) 0.0118(15) Uani 1.00 1 d . . .
C(7) C -0.3941(10) 0.7198(7) 0.6749(12) 0.0223(19) Uani 1.00 1 d . . .
C(8) C -0.2562(11) 0.7880(6) 0.7166(12) 0.0211(18) Uani 1.00 1 d . . .
H(1) H 0.4638 0.0400 0.7997 0.019 Uiso 1.00 1 c R . .
H(2) H 0.6895 0.1620 0.8735 0.020 Uiso 1.00 1 c R . .
H(3) H -0.5196 0.7509 0.6422 0.026 Uiso 1.00 1 c R . .
H(4) H -0.2808 0.8692 0.7166 0.024 Uiso 1.00 1 c R . .

loop_
_atom_site_aniso_label
_atom_site_aniso_U_11
_atom_site_aniso_U_22
_atom_site_aniso_U_33
_atom_site_aniso_U_12
_atom_site_aniso_U_13
_atom_site_aniso_U_23
Se(1) 0.0092(3) 0.0125(3) 0.0174(3) -0.0036(2) 0.0039(2) 0.0006(2)
Se(2) 0.0095(3) 0.0136(3) 0.0203(3) -0.0042(2) 0.0033(2) -0.0009(2)
Cu(1) 0.0158(4) 0.0205(4) 0.0231(5) -0.0059(3) 0.0055(3) -0.0013(3)
Cl(1) 0.0173(7) 0.0172(8) 0.0234(9) 0.0027(6) 0.0016(7) -0.0041(6)
Cl(2) 0.0281(13) 0.0262(13) 0.0190(13) 0.0004(10) 0.0126(11) 0.0056(10)
S(1) 0.0099(7) 0.0199(8) 0.0200(9) -0.0002(6) 0.0041(6) 0.0015(7)
S(2) 0.0196(8) 0.0126(7) 0.0194(9) -0.0025(6) 0.0055(7) 0.0014(6)
N(1) 0.015(2) 0.012(2) 0.014(2) -0.003(2) 0.005(2) -0.002(2)
N(2) 0.006(2) 0.020(2) 0.020(3) -0.004(2) 0.003(2) -0.005(2)
C(1) 0.014(3) 0.013(3) 0.020(3) 0.001(2) 0.006(2) 0.002(2)
C(2) 0.011(3) 0.016(3) 0.023(3) -0.001(2) -0.001(2) -0.001(2)
C(3) 0.010(2) 0.015(3) 0.010(3) -0.006(2) 0.001(2) -0.001(2)
C(4) 0.010(2) 0.017(3) 0.017(3) -0.005(2) 0.003(2) -0.000(2)
C(5) 0.009(3) 0.016(3) 0.016(3) -0.005(2) -0.003(2) 0.004(2)
C(6) 0.015(3) 0.008(2) 0.014(3) -0.005(2) 0.005(2) 0.002(2)
C(7) 0.013(3) 0.031(4) 0.022(4) 0.006(2) 0.004(3) 0.001(3)
C(8) 0.025(3) 0.017(3) 0.019(3) 0.008(2) 0.005(3) 0.005(2)

loop_
_atom_type_symbol
_atom_type_description
_atom_type_scat_dispersion_real
_atom_type_scat_dispersion_imag
_atom_type_scat_source
C C 0.003 0.002
;
International Tables for Crystallography
(1992, Vol. C, Tables 4.2.6.8 and 6.1.1.4)
;
H H 0.000 0.000
;
International Tables for Crystallography
(1992, Vol. C, Table 6.1.1.4)
;
N N 0.006 0.003
;
International Tables for Crystallography
(1992, Vol. C, Tables 4.2.6.8 and 6.1.1.4)
;
S S 0.125 0.123
;
International Tables for Crystallography
(1992, Vol. C, Tables 4.2.6.8 and 6.1.1.4)
;
Se Se -0.093 2.226
;
International Tables for Crystallography
(1992, Vol. C, Tables 4.2.6.8 and 6.1.1.4)
;
Cu Cu 0.320 1.265
;
International Tables for Crystallography
(1992, Vol. C, Tables 4.2.6.8 and 6.1.1.4)
;
Cl Cl 0.148 0.159
;
International Tables for Crystallography
(1992, Vol. C, Tables 4.2.6.8 and 6.1.1.4)
;

loop_
_geom_angle_atom_site_label_1
_geom_angle_atom_site_label_2
_geom_angle_atom_site_label_3
_geom_angle
_geom_angle_publ_flag
_geom_angle_site_symmetry_1
_geom_angle_site_symmetry_2
_geom_angle_site_symmetry_3
C(3) Se(1) C(5) 92.2(2) yes . . .
C(4) Se(2) C(5) 92.2(2) yes . . .
Cl(1) Cu(1) Cl(1) 102.73(7) yes . . 2_556
Cl(1) Cu(1) Cl(2) 111.94(7) yes . . .
Cl(1) Cu(1) N(1) 120.33(16) yes . . .
Cl(1) Cu(1) Cl(2) 116.09(6) yes 2_556 . .
Cl(1) Cu(1) N(1) 99.14(18) yes 2_556 . .
Cl(2) Cu(1) N(1) 106.40(18) yes . . .
Cu(1) Cl(1) Cu(1) 77.27(6) yes . . 2_556
Cu(1) Cl(2) Cu(1) 180.00(4) yes . . 2_557
C(6) S(1) C(7) 95.4(3) yes . . .
C(6) S(2) C(8) 94.8(3) yes . . .
Cu(1) N(1) C(1) 119.7(4) yes . . .
Cu(1) N(1) C(3) 123.5(4) yes . . .
C(1) N(1) C(3) 116.8(6) yes . . .
C(2) N(2) C(4) 116.3(6) yes . . .
N(1) C(1) C(2) 120.9(6) yes . . .
N(2) C(2) C(1) 123.2(6) yes . . .
Se(1) C(3) N(1) 119.8(5) yes . . .
Se(1) C(3) C(4) 118.5(4) yes . . .
N(1) C(3) C(4) 121.7(5) yes . . .
Se(2) C(4) N(2) 119.9(5) yes . . .
Se(2) C(4) C(3) 119.0(4) yes . . .
N(2) C(4) C(3) 121.1(6) yes . . .
Se(1) C(5) Se(2) 118.0(3) yes . . .
Se(1) C(5) C(6) 123.3(5) yes . . .
Se(2) C(5) C(6) 118.7(5) yes . . .
S(1) C(6) S(2) 115.1(3) yes . . .
S(1) C(6) C(5) 121.7(5) yes . . .
S(2) C(6) C(5) 123.1(5) yes . . .
S(1) C(7) C(8) 117.1(5) yes . . .
S(2) C(8) C(7) 117.6(5) yes . . .
N(1) C(1) H(1) 119.4 no . . .
C(2) C(1) H(1) 119.7 no . . .
N(2) C(2) H(2) 118.2 no . . .
C(1) C(2) H(2) 118.6 no . . .
S(1) C(7) H(3) 121.4 no . . .
C(8) C(7) H(3) 121.5 no . . .
S(2) C(8) H(4) 121.0 no . . .
C(7) C(8) H(4) 121.4 no . . .

loop_
_geom_bond_atom_site_label_1
_geom_bond_atom_site_label_2
_geom_bond_distance
_geom_bond_publ_flag
_geom_bond_site_symmetry_1
_geom_bond_site_symmetry_2
Se(1) C(3) 1.899(6) yes . .
Se(1) C(5) 1.873(7) yes . .
Se(2) C(4) 1.877(6) yes . .
Se(2) C(5) 1.899(6) yes . .
Cu(1) Cl(1) 2.2986(18) yes . .
Cu(1) Cl(1) 2.415(2) yes . 2_556
Cu(1) Cl(2) 2.3328(11) yes . .
Cu(1) N(1) 2.025(6) yes . .
S(1) C(6) 1.737(6) yes . .
S(1) C(7) 1.713(8) yes . .
S(2) C(6) 1.734(6) yes . .
S(2) C(8) 1.724(7) yes . .
N(1) C(1) 1.359(8) yes . .
N(1) C(3) 1.325(8) yes . .
N(2) C(2) 1.337(9) yes . .
N(2) C(4) 1.335(8) yes . .
C(1) C(2) 1.371(10) yes . .
C(3) C(4) 1.416(9) yes . .
C(5) C(6) 1.378(8) yes . .
C(7) C(8) 1.352(11) yes . .
C(1) H(1) 0.950 no . .
C(2) H(2) 0.950 no . .
C(7) H(3) 0.950 no . .
C(8) H(4) 0.950 no . .

loop_
_geom_contact_atom_site_label_1
_geom_contact_atom_site_label_2
_geom_contact_distance
_geom_contact_publ_flag
_geom_contact_site_symmetry_1
_geom_contact_site_symmetry_2
Se(1) S(2) 3.546(2) ? . 2_567
Se(2) S(1) 3.403(2) ? . 1_655
Se(2) S(1) 3.568(2) ? . 2_567
Se(2) N(2) 3.352(5) ? . 2_667
Cl(1) S(2) 3.599(2) ? . 2_566
Cl(1) C(2) 3.566(8) ? . 1_455
Cl(1) C(7) 3.395(7) ? . 2_466
Cl(2) C(8) 3.585(7) ? . 1_545
Cl(2) C(8) 3.585(7) ? . 2_567
S(1) Se(2) 3.403(2) ? . 1_455
S(1) Se(2) 3.568(2) ? . 2_567
S(1) C(4) 3.512(8) ? . 2_566
S(2) Se(1) 3.546(2) ? . 2_567
S(2) Cl(1) 3.599(2) ? . 2_566
N(1) C(8) 3.387(10) ? . 2_566
N(2) Se(2) 3.352(5) ? . 2_667
N(2) C(7) 3.540(10) ? . 2_566
C(2) Cl(1) 3.566(8) ? . 1_655
C(3) C(8) 3.505(11) ? . 2_566
C(4) S(1) 3.512(8) ? . 2_566
C(4) C(7) 3.533(11) ? . 2_566
C(5) C(5) 3.478(10) ? . 2_566
C(5) C(5) 3.542(11) ? . 2_567
C(5) C(6) 3.535(10) ? . 2_567
C(6) C(5) 3.535(10) ? . 2_567
C(7) Cl(1) 3.395(7) ? . 2_466
C(7) N(2) 3.540(10) ? . 2_566
C(7) C(4) 3.533(11) ? . 2_566
C(8) Cl(2) 3.585(7) ? . 1_565
C(8) N(1) 3.387(10) ? . 2_566
C(8) C(3) 3.505(11) ? . 2_566
Se(1) H(2) 3.418 ? . 1_455
Cu(1) H(2) 3.398 ? . 1_455
Cu(1) H(4) 3.494 ? . 1_545
Cl(1) H(2) 3.179 ? . 1_455
Cl(1) H(3) 2.503 ? . 2_466
Cl(1) H(4) 3.369 ? . 1_545
Cl(2) H(2) 2.819 ? . 1_455
Cl(2) H(2) 2.819 ? . 2_657
Cl(2) H(4) 3.052 ? . 1_545
Cl(2) H(4) 3.052 ? . 2_567
S(2) H(2) 3.500 ? . 2_667
N(1) H(4) 3.390 ? . 2_566
N(2) H(3) 3.444 ? . 2_566
C(1) H(1) 3.265 ? . 2_657
C(1) H(4) 3.598 ? . 1_645
C(1) H(4) 3.499 ? . 2_566
C(2) H(3) 3.378 ? . 2_566
C(8) H(1) 3.565 ? . 1_465
H(1) C(1) 3.265 ? . 2_657
H(1) C(8) 3.565 ? . 1_645
H(1) H(1) 2.858 ? . 2_657
H(1) H(3) 3.548 ? . 1_645
H(1) H(4) 2.778 ? . 1_645
H(2) Se(1) 3.418 ? . 1_655
H(2) Cu(1) 3.398 ? . 1_655
H(2) Cl(1) 3.179 ? . 1_655
H(2) Cl(2) 2.819 ? . 1_655
H(2) S(2) 3.500 ? . 2_667
H(2) H(4) 3.589 ? . 1_645
H(3) Cl(1) 2.503 ? . 2_466
H(3) N(2) 3.444 ? . 2_566
H(3) C(2) 3.378 ? . 2_566
H(3) H(1) 3.548 ? . 1_465
H(4) Cu(1) 3.494 ? . 1_565
H(4) Cl(1) 3.369 ? . 1_565
H(4) Cl(2) 3.052 ? . 1_565
H(4) N(1) 3.390 ? . 2_566
H(4) C(1) 3.598 ? . 1_465
H(4) C(1) 3.499 ? . 2_566
H(4) H(1) 2.778 ? . 1_465
H(4) H(2) 3.589 ? . 1_465

loop_
_geom_torsion_atom_site_label_1
_geom_torsion_atom_site_label_2
_geom_torsion_atom_site_label_3
_geom_torsion_atom_site_label_4
_geom_torsion
_geom_torsion_publ_flag
_geom_torsion_site_symmetry_1
_geom_torsion_site_symmetry_2
_geom_torsion_site_symmetry_3
_geom_torsion_site_symmetry_4
C(3) Se(1) C(5) Se(2) 0.6(4) ? . . . .
C(3) Se(1) C(5) C(6) 179.5(6) ? . . . .
C(5) Se(1) C(3) N(1) 178.8(6) ? . . . .
C(5) Se(1) C(3) C(4) 0.3(4) ? . . . .
C(4) Se(2) C(5) Se(1) -1.1(4) ? . . . .
C(4) Se(2) C(5) C(6) -180.0(5) ? . . . .
C(5) Se(2) C(4) N(2) -179.1(6) ? . . . .
C(5) Se(2) C(4) C(3) 1.3(6) ? . . . .
Cl(2) Cu(1) Cl(1) Cu(1) -125.25(5) ? . . . 2_556
Cl(1) Cu(1) N(1) C(1) -142.6(5) ? . . . .
Cl(1) Cu(1) N(1) C(3) 37.7(6) ? . . . .
N(1) Cu(1) Cl(1) Cu(1) 108.7(2) ? . . . 2_556
Cl(2) Cu(1) Cl(1) Cu(1) 122.50(5) ? . . 2_556 2_556
Cl(1) Cu(1) N(1) C(1) -31.9(5) ? 2_556 . . .
Cl(1) Cu(1) N(1) C(3) 148.4(5) ? 2_556 . . .
N(1) Cu(1) Cl(1) Cu(1) -124.11(17) ? . . 2_556 2_556
Cl(2) Cu(1) N(1) C(1) 88.8(5) ? . . . .
Cl(2) Cu(1) N(1) C(3) -90.9(5) ? . . . .
C(6) S(1) C(7) C(8) -1.8(7) ? . . . .
C(7) S(1) C(6) S(2) 2.5(5) ? . . . .
C(7) S(1) C(6) C(5) -176.9(6) ? . . . .
C(6) S(2) C(8) C(7) 1.1(7) ? . . . .
C(8) S(2) C(6) S(1) -2.3(5) ? . . . .
C(8) S(2) C(6) C(5) 177.1(7) ? . . . .
Cu(1) N(1) C(1) C(2) -179.8(4) ? . . . .
Cu(1) N(1) C(3) Se(1) 1.4(8) ? . . . .
Cu(1) N(1) C(3) C(4) 179.9(3) ? . . . .
C(1) N(1) C(3) Se(1) -178.3(5) ? . . . .
C(1) N(1) C(3) C(4) 0.2(8) ? . . . .
C(3) N(1) C(1) C(2) -0.1(10) ? . . . .
C(2) N(2) C(4) Se(2) 178.8(5) ? . . . .
C(2) N(2) C(4) C(3) -1.6(11) ? . . . .
C(4) N(2) C(2) C(1) 1.8(12) ? . . . .
N(1) C(1) C(2) N(2) -1.0(12) ? . . . .
Se(1) C(3) C(4) Se(2) -1.2(8) ? . . . .
Se(1) C(3) C(4) N(2) 179.3(5) ? . . . .
N(1) C(3) C(4) Se(2) -179.7(4) ? . . . .
N(1) C(3) C(4) N(2) 0.7(11) ? . . . .
Se(1) C(5) C(6) S(1) 0.4(7) ? . . . .
Se(1) C(5) C(6) S(2) -179.0(4) ? . . . .
Se(2) C(5) C(6) S(1) 179.2(4) ? . . . .
Se(2) C(5) C(6) S(2) -0.2(7) ? . . . .
S(1) C(7) C(8) S(2) 0.5(8) ? . . . .
